data_2017458
loop_
_publ_author_name
'Xie, Cheng-Zhi'
'Qiao, Xin'
'Xue, Fei'
'Xu, Jing-Yuan'

_publ_section_title
Poly[bis(\m~3~-5'-carboxy-2,2'-bipyridine-5-carboxylato-\k^4^<i>O</i>:<i>N</i>,<i>N</i>':<i>O</i>')lead(II)]
_journal_coeditor_code SQ3226
_journal_issue 12
_journal_name_full 'Acta Crystallographica Section C'
_journal_page_first m491
_journal_page_last m493
_journal_paper_doi 10.1107/S0108270109047015
_journal_volume 65
_journal_year 2009
_chemical_formula_iupac '[Pb (C12 H7 N2 O4)2]'
_chemical_formula_moiety 'C24 H14 N4 O8 Pb'
_chemical_formula_sum 'C24 H14 N4 O8 Pb'
_chemical_formula_weight 693.58
_chemical_name_systematic
;
Poly[bis(\m~3~-5'-carboxy-2,2'-bipyridine-5-carboxylato-
\k^4^<i>O</i>:<i>N</i>,<i>N</i>':<i>O</i>')lead(II)]
;
_space_group_IT_number 15
_symmetry_cell_setting monoclinic
_symmetry_space_group_name_Hall '-C 2yc'
_symmetry_space_group_name_H-M 'C 1 2/c 1'
_atom_sites_solution_hydrogens geom
_atom_sites_solution_primary direct
_atom_sites_solution_secondary difmap
_cell_angle_alpha 90.00
_cell_angle_beta 115.4470(10)
_cell_angle_gamma 90.00
_cell_formula_units_Z 4
_cell_length_a 15.1836(17)
_cell_length_b 11.3719(13)
_cell_length_c 13.5342(16)
_cell_measurement_reflns_used 5931
_cell_measurement_temperature 291(2)
_cell_measurement_theta_max 28.22
_cell_measurement_theta_min 2.33
_cell_volume 2110.2(4)
_computing_cell_refinement 'SMART (Bruker, 1997)'
_computing_data_collection 'SMART (Bruker, 1997)'
_computing_data_reduction 'SAINT (Bruker, 1997)'
_computing_molecular_graphics 'SHELXTL (Sheldrick, 2008) and DIAMOND (Brandenburg & Berndt, 2005)'
_computing_publication_material 'SHELXTL (Sheldrick, 2008)'
_computing_structure_refinement 'SHELXL97 (Sheldrick, 2008)'
_computing_structure_solution 'SHELXS97 (Sheldrick, 2008)'
_diffrn_ambient_temperature 291(2)
_diffrn_measured_fraction_theta_full 0.998
_diffrn_measured_fraction_theta_max 0.998
_diffrn_measurement_device_type 'Bruker SMART CCD area-detector'
_diffrn_measurement_method '\f and \w'
_diffrn_radiation_monochromator graphite
_diffrn_radiation_source 'fine-focus sealed tube'
_diffrn_radiation_type MoK\a
_diffrn_radiation_wavelength 0.71073
_diffrn_reflns_av_R_equivalents 0.0262
_diffrn_reflns_av_sigmaI/netI 0.0238
_diffrn_reflns_limit_h_max 18
_diffrn_reflns_limit_h_min -18
_diffrn_reflns_limit_k_max 13
_diffrn_reflns_limit_k_min -13
_diffrn_reflns_limit_l_max 16
_diffrn_reflns_limit_l_min -16
_diffrn_reflns_number 7034
_diffrn_reflns_theta_full 25.50
_diffrn_reflns_theta_max 25.50
_diffrn_reflns_theta_min 2.33
_exptl_absorpt_coefficient_mu 8.061
_exptl_absorpt_correction_T_max 0.5649
_exptl_absorpt_correction_T_min 0.2955
_exptl_absorpt_correction_type multi-scan
_exptl_absorpt_process_details '(SADABS; Sheldrick, 1996)'
_exptl_crystal_colour green
_exptl_crystal_density_diffrn 2.183
_exptl_crystal_density_method 'not measured'
_exptl_crystal_description block
_exptl_crystal_F_000 1328
_exptl_crystal_size_max 0.20
_exptl_crystal_size_mid 0.12
_exptl_crystal_size_min 0.08
_refine_diff_density_max 0.961
_refine_diff_density_min -1.435
_refine_ls_extinction_method none
_refine_ls_goodness_of_fit_ref 1.094
_refine_ls_hydrogen_treatment constr
_refine_ls_matrix_type full
_refine_ls_number_parameters 169
_refine_ls_number_reflns 1977
_refine_ls_number_restraints 0
_refine_ls_restrained_S_all 1.094
_refine_ls_R_factor_all 0.0209
_refine_ls_R_factor_gt 0.0200
_refine_ls_shift/su_max 0.000
_refine_ls_shift/su_mean 0.000
_refine_ls_structure_factor_coef Fsqd
_refine_ls_weighting_details 'calc w = 1/[\s^2^(Fo^2^)+(0.0284P)^2^+3.5386P] where P=(Fo^2^+2Fc^2^)/3'
_refine_ls_weighting_scheme calc
_refine_ls_wR_factor_gt 0.0488
_refine_ls_wR_factor_ref 0.0492
_reflns_number_gt 1909
_reflns_number_total 1977
_reflns_threshold_expression I>2\s(I)
_cod_data_source_file sq3226.cif
_cod_data_source_block I
_cod_original_sg_symbol_Hall -C2yc
_cod_original_sg_symbol_H-M 'C 2/c'
_cod_database_code 2017458
_cod_database_fobs_code 2017458

loop_
_symmetry_equiv_pos_as_xyz
'x, y, z'
'-x, y, -z+1/2'
'x+1/2, y+1/2, z'
'-x+1/2, y+1/2, -z+1/2'
'-x, -y, -z'
'x, -y, z-1/2'
'-x+1/2, -y+1/2, -z'
'x+1/2, -y+1/2, z-1/2'

loop_
_atom_site_type_symbol
_atom_site_label
_atom_site_fract_x
_atom_site_fract_y
_atom_site_fract_z
_atom_site_U_iso_or_equiv
_atom_site_adp_type
_atom_site_calc_flag
_atom_site_refinement_flags
_atom_site_occupancy
_atom_site_disorder_assembly
_atom_site_disorder_group
Pb Pb1 1.0000 -0.185023(14) 0.2500 0.02158(8) Uani d S 1 . .
O O1 1.35482(18) 0.0450(3) 0.3027(3) 0.0431(7) Uani d . 1 . .
O O2 1.33990(19) 0.2374(3) 0.2601(3) 0.0427(7) Uani d . 1 . .
O O3 0.53033(17) 0.0145(2) -0.1189(3) 0.0393(7) Uani d . 1 . .
H H3 0.4765 -0.0169 -0.1437 0.059 Uiso calc R 1 . .
O O4 0.5826(2) -0.1696(2) -0.0702(3) 0.0365(7) Uani d . 1 . .
N N1 1.05914(19) -0.0069(2) 0.1651(2) 0.0234(6) Uani d . 1 . .
N N2 0.86879(19) -0.0556(3) 0.0862(2) 0.0242(6) Uani d . 1 . .
C C1 1.1553(2) 0.0136(3) 0.2098(3) 0.0228(7) Uani d . 1 . .
H H1 1.1972 -0.0493 0.2416 0.027 Uiso calc R 1 . .
C C2 1.1966(2) 0.1240(3) 0.2116(3) 0.0214(7) Uani d . 1 . .
C C3 1.1322(3) 0.2174(3) 0.1641(3) 0.0302(8) Uani d . 1 . .
H H3A 1.1560 0.2932 0.1663 0.036 Uiso calc R 1 . .
C C4 1.0322(3) 0.1960(3) 0.1134(4) 0.0305(9) Uani d . 1 . .
H H4 0.9887 0.2567 0.0792 0.037 Uiso calc R 1 . .
C C5 0.9984(2) 0.0825(3) 0.1147(3) 0.0212(7) Uani d . 1 . .
C C6 0.8921(2) 0.0515(3) 0.0612(3) 0.0210(7) Uani d . 1 . .
C C7 0.8212(2) 0.1262(3) -0.0118(3) 0.0278(8) Uani d . 1 . .
H H7 0.8387 0.1984 -0.0302 0.033 Uiso calc R 1 . .
C C8 0.7239(2) 0.0916(3) -0.0568(3) 0.0283(8) Uani d . 1 . .
H H8 0.6755 0.1413 -0.1042 0.034 Uiso calc R 1 . .
C C9 0.6999(2) -0.0179(3) -0.0302(3) 0.0231(7) Uani d . 1 . .
C C10 0.7750(2) -0.0891(3) 0.0406(3) 0.0243(7) Uani d . 1 . .
H H10 0.7595 -0.1634 0.0570 0.029 Uiso calc R 1 . .
C C11 1.3063(2) 0.1379(3) 0.2624(3) 0.0245(7) Uani d . 1 . .
C C12 0.5974(2) -0.0649(3) -0.0754(3) 0.0255(7) Uani d . 1 . .

loop_
_atom_site_aniso_label
_atom_site_aniso_U_11
_atom_site_aniso_U_22
_atom_site_aniso_U_33
_atom_site_aniso_U_12
_atom_site_aniso_U_13
_atom_site_aniso_U_23
Pb1 0.00992(10) 0.01709(11) 0.03104(12) 0.000 0.00243(8) 0.000
O1 0.0101(12) 0.0383(16) 0.067(2) -0.0024(11) 0.0033(12) 0.0076(14)
O2 0.0171(13) 0.0330(15) 0.073(2) -0.0090(12) 0.0150(14) 0.0014(15)
O3 0.0077(11) 0.0340(15) 0.0625(19) 0.0009(10) 0.0020(12) 0.0034(13)
O4 0.0167(14) 0.0309(15) 0.0467(17) -0.0045(10) -0.0007(12) -0.0030(12)
N1 0.0099(13) 0.0238(14) 0.0317(16) -0.0010(11) 0.0044(12) 0.0013(12)
N2 0.0100(12) 0.0257(15) 0.0300(15) -0.0010(11) 0.0020(11) 0.0008(13)
C1 0.0115(15) 0.0244(17) 0.0286(18) 0.0035(13) 0.0049(13) 0.0024(14)
C2 0.0102(15) 0.0261(17) 0.0273(18) -0.0031(13) 0.0074(13) -0.0029(14)
C3 0.0174(18) 0.0233(17) 0.045(2) -0.0038(14) 0.0094(17) 0.0029(16)
C4 0.0144(18) 0.0255(19) 0.046(2) 0.0028(13) 0.0074(17) 0.0064(15)
C5 0.0116(15) 0.0229(17) 0.0274(17) 0.0000(12) 0.0066(13) 0.0005(14)
C6 0.0113(15) 0.0238(17) 0.0257(17) 0.0012(13) 0.0057(13) -0.0017(14)
C7 0.0146(16) 0.0289(19) 0.034(2) -0.0004(14) 0.0050(15) 0.0061(16)
C8 0.0140(16) 0.0296(19) 0.0335(19) 0.0063(14) 0.0029(14) 0.0046(15)
C9 0.0109(15) 0.0292(18) 0.0255(18) -0.0001(13) 0.0041(13) -0.0052(14)
C10 0.0142(16) 0.0232(17) 0.0309(19) -0.0025(13) 0.0055(14) -0.0013(14)
C11 0.0128(16) 0.0305(19) 0.0275(18) -0.0013(14) 0.0062(14) -0.0028(15)
C12 0.0140(16) 0.0288(19) 0.0278(17) 0.0006(14) 0.0031(13) -0.0033(15)

loop_
_atom_type_symbol
_atom_type_description
_atom_type_scat_dispersion_real
_atom_type_scat_dispersion_imag
_atom_type_scat_source
C C 0.0033 0.0016 'International Tables Vol C Tables 4.2.6.8 and 6.1.1.4'
H H 0.0000 0.0000 'International Tables Vol C Tables 4.2.6.8 and 6.1.1.4'
N N 0.0061 0.0033 'International Tables Vol C Tables 4.2.6.8 and 6.1.1.4'
O O 0.0106 0.0060 'International Tables Vol C Tables 4.2.6.8 and 6.1.1.4'
Pb Pb -3.3944 10.1111 'International Tables Vol C Tables 4.2.6.8 and 6.1.1.4'

loop_
_geom_angle_atom_site_label_1
_geom_angle_atom_site_label_2
_geom_angle_atom_site_label_3
_geom_angle_site_symmetry_1
_geom_angle_site_symmetry_3
_geom_angle
_geom_angle_publ_flag
O2 Pb1 O2 3_445 4_745 141.03(13) yes
O2 Pb1 N1 3_445 2_755 75.17(9) ?
O2 Pb1 N1 4_745 2_755 139.69(9) ?
O2 Pb1 N1 3_445 . 139.69(9) yes
O2 Pb1 N1 4_745 . 75.17(9) yes
N1 Pb1 N1 2_755 . 81.17(12) yes
O2 Pb1 N2 3_445 2_755 120.73(10) ?
O2 Pb1 N2 4_745 2_755 81.58(9) ?
N1 Pb1 N2 2_755 2_755 59.82(8) ?
N1 Pb1 N2 . 2_755 70.89(9) ?
O2 Pb1 N2 3_445 . 81.58(9) yes
O2 Pb1 N2 4_745 . 120.73(10) yes
N1 Pb1 N2 2_755 . 70.89(9) yes
N1 Pb1 N2 . . 59.82(8) yes
N2 Pb1 N2 2_755 . 113.75(12) yes
O2 Pb1 O4 3_445 7_645 76.46(10) yes
O2 Pb1 O4 4_745 7_645 80.46(9) yes
N1 Pb1 O4 2_755 7_645 136.50(8) ?
N1 Pb1 O4 . 7_645 100.65(9) yes
N2 Pb1 O4 2_755 7_645 161.64(9) ?
N2 Pb1 O4 . 7_645 72.90(9) yes
O2 Pb1 O4 3_445 8_546 80.46(9) ?
O2 Pb1 O4 4_745 8_546 76.46(10) ?
N1 Pb1 O4 2_755 8_546 100.65(9) ?
N1 Pb1 O4 . 8_546 136.50(8) yes
N2 Pb1 O4 2_755 8_546 72.90(9) ?
N2 Pb1 O4 . 8_546 161.64(9) yes
O4 Pb1 O4 7_645 8_546 106.36(12) yes
C11 O2 Pb1 . 3 134.3(2) ?
C12 O3 H3 . . 109.5 ?
C12 O4 Pb1 . 7_645 124.0(3) ?
C1 N1 C5 . . 118.4(3) ?
C1 N1 Pb1 . . 116.2(2) ?
C5 N1 Pb1 . . 120.5(2) ?
C10 N2 C6 . . 118.8(3) ?
C10 N2 Pb1 . . 119.1(2) ?
C6 N2 Pb1 . . 121.2(2) ?
N1 C1 C2 . . 123.8(3) ?
N1 C1 H1 . . 118.1 ?
C2 C1 H1 . . 118.1 ?
C1 C2 C3 . . 117.0(3) ?
C1 C2 C11 . . 119.9(3) ?
C3 C2 C11 . . 123.0(3) ?
C4 C3 C2 . . 119.5(3) ?
C4 C3 H3A . . 120.3 ?
C2 C3 H3A . . 120.3 ?
C5 C4 C3 . . 119.1(3) ?
C5 C4 H4 . . 120.5 ?
C3 C4 H4 . . 120.5 ?
N1 C5 C4 . . 122.1(3) ?
N1 C5 C6 . . 115.4(3) ?
C4 C5 C6 . . 122.5(3) ?
N2 C6 C7 . . 121.4(3) ?
N2 C6 C5 . . 115.7(3) ?
C7 C6 C5 . . 122.8(3) ?
C8 C7 C6 . . 119.3(3) ?
C8 C7 H7 . . 120.3 ?
C6 C7 H7 . . 120.3 ?
C9 C8 C7 . . 119.2(3) ?
C9 C8 H8 . . 120.4 ?
C7 C8 H8 . . 120.4 ?
C8 C9 C10 . . 118.2(3) ?
C8 C9 C12 . . 123.7(3) ?
C10 C9 C12 . . 118.1(3) ?
N2 C10 C9 . . 123.0(3) ?
N2 C10 H10 . . 118.5 ?
C9 C10 H10 . . 118.5 ?
O2 C11 O1 . . 126.7(3) ?
O2 C11 C2 . . 117.8(3) ?
O1 C11 C2 . . 115.5(3) ?
O4 C12 O3 . . 125.3(3) ?
O4 C12 C9 . . 120.5(3) ?
O3 C12 C9 . . 114.2(3) ?

loop_
_geom_bond_atom_site_label_1
_geom_bond_atom_site_label_2
_geom_bond_site_symmetry_2
_geom_bond_distance
_geom_bond_publ_flag
Pb1 O2 3_445 2.644(3) yes
Pb1 O2 4_745 2.644(3) ?
Pb1 N1 2_755 2.667(3) ?
Pb1 N1 . 2.667(3) yes
Pb1 N2 2_755 2.694(3) ?
Pb1 N2 . 2.694(3) yes
Pb1 O4 7_645 2.758(3) ?
Pb1 O4 8_546 2.758(3) yes
O1 C11 . 1.269(5) yes
O2 C11 . 1.247(5) yes
O2 Pb1 3 2.644(3) ?
O3 C12 . 1.298(4) yes
O3 H3 . 0.8200 ?
O4 C12 . 1.219(4) yes
O4 Pb1 7_645 2.758(3) ?
N1 C1 . 1.339(4) ?
N1 C5 . 1.345(4) ?
N2 C10 . 1.341(4) ?
N2 C6 . 1.351(4) ?
C1 C2 . 1.398(5) ?
C1 H1 . 0.9300 ?
C2 C3 . 1.399(5) ?
C2 C11 . 1.513(4) ?
C3 C4 . 1.392(5) ?
C3 H3A . 0.9300 ?
C4 C5 . 1.392(5) ?
C4 H4 . 0.9300 ?
C5 C6 . 1.500(4) ?
C6 C7 . 1.394(5) ?
C7 C8 . 1.391(5) ?
C7 H7 . 0.9300 ?
C8 C9 . 1.387(5) ?
C8 H8 . 0.9300 ?
C9 C10 . 1.391(5) ?
C9 C12 . 1.505(4) ?
C10 H10 . 0.9300 ?

loop_
_geom_torsion_atom_site_label_1
_geom_torsion_atom_site_label_2
_geom_torsion_atom_site_label_3
_geom_torsion_atom_site_label_4
_geom_torsion_site_symmetry_1
_geom_torsion_site_symmetry_2
_geom_torsion_site_symmetry_3
_geom_torsion_site_symmetry_4
_geom_torsion
_geom_torsion_publ_flag
O2 Pb1 N1 C1 3_445 . . . 160.3(2) ?
O2 Pb1 N1 C1 4_745 . . . -41.1(2) ?
N1 Pb1 N1 C1 2_755 . . . 106.0(3) ?
N2 Pb1 N1 C1 2_755 . . . 45.0(2) ?
N2 Pb1 N1 C1 . . . . 179.0(3) ?
O4 Pb1 N1 C1 7_645 . . . -118.1(2) ?
O4 Pb1 N1 C1 8_546 . . . 9.8(3) ?
O2 Pb1 N1 C5 3_445 . . . 5.6(3) ?
O2 Pb1 N1 C5 4_745 . . . 164.2(3) ?
N1 Pb1 N1 C5 2_755 . . . -48.7(2) ?
N2 Pb1 N1 C5 2_755 . . . -109.7(3) ?
N2 Pb1 N1 C5 . . . . 24.3(2) ?
O4 Pb1 N1 C5 7_645 . . . 87.2(3) ?
O4 Pb1 N1 C5 8_546 . . . -144.9(2) ?
O2 Pb1 N2 C10 3_445 . . . -18.9(3) ?
O2 Pb1 N2 C10 4_745 . . . 126.9(2) ?
N1 Pb1 N2 C10 2_755 . . . -96.0(3) ?
N1 Pb1 N2 C10 . . . . 173.2(3) ?
N2 Pb1 N2 C10 2_755 . . . -138.8(3) ?
O4 Pb1 N2 C10 7_645 . . . 59.5(3) ?
O4 Pb1 N2 C10 8_546 . . . -31.0(4) ?
O2 Pb1 N2 C6 3_445 . . . 150.3(3) ?
O2 Pb1 N2 C6 4_745 . . . -64.0(3) ?
N1 Pb1 N2 C6 2_755 . . . 73.1(2) ?
N1 Pb1 N2 C6 . . . . -17.6(2) ?
N2 Pb1 N2 C6 2_755 . . . 30.3(2) ?
O4 Pb1 N2 C6 7_645 . . . -131.4(3) ?
O4 Pb1 N2 C6 8_546 . . . 138.1(3) ?
C5 N1 C1 C2 . . . . 3.0(5) ?
Pb1 N1 C1 C2 . . . . -152.3(3) ?
N1 C1 C2 C3 . . . . 0.5(5) ?
N1 C1 C2 C11 . . . . -179.0(3) ?
C1 C2 C3 C4 . . . . -3.1(6) ?
C11 C2 C3 C4 . . . . 176.3(4) ?
C2 C3 C4 C5 . . . . 2.3(6) ?
C1 N1 C5 C4 . . . . -3.9(5) ?
Pb1 N1 C5 C4 . . . . 150.3(3) ?
C1 N1 C5 C6 . . . . 176.7(3) ?
Pb1 N1 C5 C6 . . . . -29.1(4) ?
C3 C4 C5 N1 . . . . 1.3(6) ?
C3 C4 C5 C6 . . . . -179.3(4) ?
C10 N2 C6 C7 . . . . -1.0(5) ?
Pb1 N2 C6 C7 . . . . -170.2(3) ?
C10 N2 C6 C5 . . . . -179.6(3) ?
Pb1 N2 C6 C5 . . . . 11.2(4) ?
N1 C5 C6 N2 . . . . 11.3(4) ?
C4 C5 C6 N2 . . . . -168.1(3) ?
N1 C5 C6 C7 . . . . -167.2(3) ?
C4 C5 C6 C7 . . . . 13.4(5) ?
N2 C6 C7 C8 . . . . 2.4(5) ?
C5 C6 C7 C8 . . . . -179.1(3) ?
C6 C7 C8 C9 . . . . -1.7(6) ?
C7 C8 C9 C10 . . . . -0.3(5) ?
C7 C8 C9 C12 . . . . -179.1(3) ?
C6 N2 C10 C9 . . . . -1.1(5) ?
Pb1 N2 C10 C9 . . . . 168.3(3) ?
C8 C9 C10 N2 . . . . 1.7(5) ?
C12 C9 C10 N2 . . . . -179.4(3) ?
Pb1 O2 C11 O1 3 . . . 30.4(6) ?
Pb1 O2 C11 C2 3 . . . -149.1(3) ?
C1 C2 C11 O2 . . . . 178.5(3) ?
C3 C2 C11 O2 . . . . -0.9(5) ?
C1 C2 C11 O1 . . . . -1.0(5) ?
C3 C2 C11 O1 . . . . 179.6(4) ?
Pb1 O4 C12 O3 7_645 . . . 65.8(5) ?
Pb1 O4 C12 C9 7_645 . . . -113.6(3) ?
C8 C9 C12 O4 . . . . 162.9(4) ?
C10 C9 C12 O4 . . . . -15.9(5) ?
C8 C9 C12 O3 . . . . -16.6(5) ?
C10 C9 C12 O3 . . . . 164.6(3) ?
